data_2010404
loop_
_publ_author_name
'Faulmann, C.'
'Cassoux, P.'
'Kotov, A.I.'
'Yagubskii, E.B.'

_publ_section_title
;4a,6,7,8a-Tetrahydro[1,3]dithiolo[4',5':5,6][1,4]dithiino[2,3-<i>b</i>][1,4]dioxine-2-thione.
 A Precursor for the Preparation of New Donor Molecules and Derived Conducting
 Cation Radical Salts
;
_journal_issue 1
_journal_name_full 'Acta Crystallographica Section C'
_journal_page_first 149
_journal_page_last 151
_journal_paper_doi 10.1107/S0108270194007286
_journal_volume 51
_journal_year 1995
_chemical_formula_moiety 'C7 H6 O2 S5'
_chemical_formula_sum 'C7 H6 O2 S5'
_chemical_formula_weight 282.4
_space_group_IT_number 4
_symmetry_cell_setting monoclinic
_symmetry_space_group_name_Hall 'P 2yb'
_symmetry_space_group_name_H-M 'P 1 21 1'
_atom_type_scat_source IntTabIV
_cell_angle_alpha 90.
_cell_angle_beta 92.040(10)
_cell_angle_gamma 90.
_cell_formula_units_Z 2
_cell_length_a 9.631(2)
_cell_length_b 5.4910(10)
_cell_length_c 9.8950(10)
_cell_measurement_reflns_used 25
_cell_measurement_temperature 293
_cell_measurement_theta_max 19.5
_cell_measurement_theta_min 4.5
_cell_volume 522.95(15)
_diffrn_measurement_device 'Enraf-Nonius CAD-4'
_diffrn_measurement_method \w/2\q
_diffrn_radiation_type MoK\a
_diffrn_radiation_wavelength 0.71069
_diffrn_reflns_av_R_equivalents 0.0683
_diffrn_reflns_limit_h_max 11
_diffrn_reflns_limit_h_min 0
_diffrn_reflns_limit_k_max 6
_diffrn_reflns_limit_k_min 0
_diffrn_reflns_limit_l_max 11
_diffrn_reflns_limit_l_min -11
_diffrn_reflns_number 1121
_diffrn_reflns_theta_max 25
_diffrn_standards_decay_% 0.2
_diffrn_standards_interval_time 120
_diffrn_standards_number 3
_exptl_absorpt_coefficient_mu 1.03
_exptl_absorpt_correction_T_max 0.99
_exptl_absorpt_correction_T_min 0.71
_exptl_absorpt_correction_type 'empirical (North, Phillips & Mathews, 1968)'
_exptl_crystal_colour orange-yellow
_exptl_crystal_density_diffrn 1.79
_exptl_crystal_description needle
_exptl_crystal_size_max 0.40
_exptl_crystal_size_mid 0.10
_exptl_crystal_size_min 0.10
_refine_diff_density_max 0.60
_refine_diff_density_min -0.37
_refine_ls_extinction_method none
_refine_ls_goodness_of_fit_obs 0.89
_refine_ls_hydrogen_treatment noref
_refine_ls_number_parameters 91
_refine_ls_number_reflns 821
_refine_ls_R_factor_obs 3.9
_refine_ls_shift/esd_max 0.1
_refine_ls_structure_factor_coef F
_refine_ls_weighting_details 'w = 1/\s^2^(F)'
_refine_ls_weighting_scheme calc
_refine_ls_wR_factor_obs 4.5
_reflns_number_observed 821
_reflns_number_total 1033
_reflns_observed_criterion I>=3\s(I)
_cod_data_source_file pa1109.cif
_cod_data_source_block pa1109_structure_1_of_1
_cod_depositor_comments
;
The following automatic conversions were performed:

'_refine_ls_weighting_scheme' value 'w = 1/\s^2^(F)' was changed to
'calc'. New tag '_refine_ls_weighting_details' was created. The value
of the new tag was set to 'w = 1/\s^2^(F)'.

Automatic conversion script
Id: cif_fix_values 3143 2015-03-26 13:38:13Z robertas 
;
_cod_original_cell_volume 522.9(2)
_cod_original_sg_symbol_Hall 'P 2y1'
_cod_original_sg_symbol_H-M 'P 21'
_cod_database_code 2010404

loop_
_symmetry_equiv_pos_as_xyz
x,y,z
-x,y+1/2,-z

loop_
_atom_site_label
_atom_site_fract_x
_atom_site_fract_y
_atom_site_fract_z
S1 1.1150(2) .6286(6) .2646(2)
C1 .9967(9) .419(2) .2414(8)
S2 .9116(2) .360 .0886(2)
S3 .9417(2) .2310(5) .3703(2)
C2 .8109(8) .119(2) .1425(7)
C3 .8228(8) .062(2) .2718(8)
S4 .6945(2) -.0189(5) .0254(2)
S5 .7367(2) -.1712(5) .3573(3)
C4 .5521(8) -.057(2) .1348(7)
C5 .5810(8) -.240(2) .2486(8)
O1 .4668(6) -.2650(10) .3305(5)
O2 .5075(5) .1660(10) .1857(5)
C6 .3856(8) .134(2) .2627(8)
C7 .4163(9) -.038(2) .3775(9)
H16 .313 .069 .206
H26 .358 .287 .298
H17 .484 .033 .437
H27 .334 -.065 .425
H14 .479 -.125 .080
H15 .599 -.388 .203

loop_
_geom_angle_atom_site_label_1
_geom_angle_atom_site_label_2
_geom_angle_atom_site_label_3
_geom_angle
_geom_angle_publ_flag
S1 C1 S2 124.3(5) yes
S1 C1 S3 123.1(5) yes
S2 C1 S3 112.6(5) yes
C1 S2 C2 97.3(4) yes
C1 S3 C3 96.7(4) yes
S2 C2 C3 116.7(7) yes
S2 C2 S4 118.5(5) yes
C3 C2 S4 124.7(7) yes
S3 C3 C2 116.6(7) yes
S3 C3 S5 115.5(5) yes
C2 C3 S5 127.9(7) yes
C2 S4 C4 97.9(4) yes
C3 S5 C5 104.8(4) yes
S4 C4 C5 113.6(6) yes
S4 C4 O2 111.4(6) yes
C5 C4 O2 111.2(6) yes
S5 C5 C4 114.7(6) yes
S5 C5 O1 108.7(5) yes
C4 C5 O1 111.6(7) yes
C5 O1 C7 112.7(7) yes
C4 O2 C6 110.4(7) yes
O1 C7 C6 111.4(7) yes
O2 C6 C7 109.8(7) yes
H16 C6 H26 109.5(9) no
H17 C7 H27 109.5(9) no

loop_
_geom_bond_atom_site_label_1
_geom_bond_atom_site_label_2
_geom_bond_site_symmetry_1
_geom_bond_site_symmetry_2
_geom_bond_distance
_geom_bond_publ_flag
S1 C1 . . 1.630(9) yes
C1 S2 . . 1.725(8) yes
C1 S3 . . 1.737(9) yes
S2 C2 . . 1.735(9) yes
S3 C3 . . 1.744(9) yes
C2 C3 . . 1.320(10) yes
C2 S4 . . 1.756(8) yes
C3 S5 . . 1.759(9) yes
S4 C4 . . 1.790(8) yes
S5 C5 . . 1.853(8) yes
C4 C5 . . 1.530(10) yes
C4 O2 . . 1.400(10) yes
C5 O1 . . 1.397(9) yes
O1 C7 . . 1.420(10) yes
O2 C6 . . 1.430(10) yes
C6 C7 . . 1.500(10) yes
C4 H14 . . 0.950(8) no
C5 H15 . . 0.950(9) no
C6 H16 . . 0.950(9) no
C6 H26 . . 0.950(10) no
C7 H17 . . 0.950(9) no
C7 H27 . . 0.950(9) no
